data_7024534
loop_
_publ_author_name
'B\'ereau, Virginie'
'Jub\'era, V\'eronique'
'Arnaud, Philippe'
'Kaiba, Abdellah'
'Guionneau, Philippe'
'Sutter, Jean-Pascal'

_publ_section_title
;
 Modulation of the luminescence quantum efficiency for blue luminophor
 {Al(salophen)}(+) by ester-substituents.
;
_journal_issue 8
_journal_name_full 'Dalton transactions (Cambridge, England : 2003)'
_journal_page_first 2070
_journal_page_last 2077
_journal_paper_doi 10.1039/b918235g
_journal_volume 39
_journal_year 2010
_chemical_formula_sum 'C40 H46 Al N5 O14'
_chemical_formula_weight 847.80
_chemical_name_systematic
;
?
;
_space_group_IT_number 2
_symmetry_cell_setting triclinic
_symmetry_space_group_name_Hall '-P 1'
_symmetry_space_group_name_H-M 'P -1'
_atom_sites_solution_hydrogens geom
_atom_sites_solution_primary direct
_atom_sites_solution_secondary difmap
_audit_creation_method SHELXL-97
_cell_angle_alpha 68.740(10)
_cell_angle_beta 70.910(10)
_cell_angle_gamma 81.620(10)
_cell_formula_units_Z 2
_cell_length_a 12.256(3)
_cell_length_b 12.790(3)
_cell_length_c 14.959(4)
_cell_measurement_reflns_used 13405
_cell_measurement_temperature 150(2)
_cell_measurement_theta_max 22.46
_cell_measurement_theta_min 1.0
_cell_volume 2064.1(9)
_computing_cell_refinement 'HKL Scalepack (Otwinowski & Minor 1997)'
_computing_data_collection 'KappaCCD Server Software (Nonius, 1997)'
_computing_data_reduction 'HKL Denzo and Scalepack (Otwinowski & Minor 1997)'
_computing_molecular_graphics 'ORTEP-3 (Farrugia, 1997) and Mercury (CCDC)'
_computing_publication_material 'shelxl-97 (Sheldrick, 1997)'
_computing_structure_refinement 'SHELXL-97 (Sheldrick, 1997)'
_computing_structure_solution 'Shelxs-97 (Sheldrick, 1990)'
_diffrn_ambient_temperature 150(2)
_diffrn_detector_area_resol_mean 9
_diffrn_measured_fraction_theta_full 0.953
_diffrn_measured_fraction_theta_max 0.953
_diffrn_measurement_device '95mm CCD camera on \k-goniostat'
_diffrn_measurement_device_type KappaCCD
_diffrn_measurement_method CCD
_diffrn_radiation_monochromator 'horizonally mounted graphite crystal'
_diffrn_radiation_source 'fine-focus sealed tube'
_diffrn_radiation_type MoK\a
_diffrn_radiation_wavelength 0.71073
_diffrn_reflns_av_R_equivalents 0.0809
_diffrn_reflns_av_sigmaI/netI 0.1298
_diffrn_reflns_limit_h_max 12
_diffrn_reflns_limit_h_min -13
_diffrn_reflns_limit_k_max 13
_diffrn_reflns_limit_k_min -13
_diffrn_reflns_limit_l_max 16
_diffrn_reflns_limit_l_min -16
_diffrn_reflns_number 8854
_diffrn_reflns_theta_full 22.72
_diffrn_reflns_theta_max 22.72
_diffrn_reflns_theta_min 3.41
_exptl_absorpt_coefficient_mu 0.123
_exptl_absorpt_correction_T_max 0.9939
_exptl_absorpt_correction_T_min 0.9806
_exptl_absorpt_correction_type empirical
_exptl_absorpt_process_details scalepack
_exptl_crystal_colour yellow
_exptl_crystal_density_diffrn 1.364
_exptl_crystal_density_method 'not measured'
_exptl_crystal_description prism
_exptl_crystal_F_000 892
_exptl_crystal_size_max 0.16
_exptl_crystal_size_mid 0.05
_exptl_crystal_size_min 0.05
_refine_diff_density_max 0.544
_refine_diff_density_min -0.363
_refine_diff_density_rms 0.066
_refine_ls_extinction_method none
_refine_ls_goodness_of_fit_ref 0.970
_refine_ls_hydrogen_treatment noref
_refine_ls_matrix_type full
_refine_ls_number_parameters 547
_refine_ls_number_reflns 5294
_refine_ls_number_restraints 0
_refine_ls_restrained_S_all 0.970
_refine_ls_R_factor_all 0.1531
_refine_ls_R_factor_gt 0.0735
_refine_ls_shift/su_max 0.000
_refine_ls_shift/su_mean 0.000
_refine_ls_structure_factor_coef Fsqd
_refine_ls_weighting_details 'calc w=1/[\s^2^(Fo^2^)+(0.1085P)^2^+0.0000P] where P=(Fo^2^+2Fc^2^)/3'
_refine_ls_weighting_scheme calc
_refine_ls_wR_factor_gt 0.1714
_refine_ls_wR_factor_ref 0.2186
_reflns_number_gt 2762
_reflns_number_total 5294
_reflns_threshold_expression >2sigma(I)
_cod_data_source_file b918235g.txt
_cod_data_source_block tbu4150k
_cod_original_sg_symbol_H-M P-1
_cod_database_code 7024534

loop_
_symmetry_equiv_pos_as_xyz
'x, y, z'
'-x, -y, -z'

loop_
_atom_site_label
_atom_site_type_symbol
_atom_site_fract_x
_atom_site_fract_y
_atom_site_fract_z
_atom_site_U_iso_or_equiv
_atom_site_adp_type
_atom_site_occupancy
_atom_site_symmetry_multiplicity
_atom_site_calc_flag
_atom_site_refinement_flags
O8 O 0.6798(6) 0.3087(5) 0.0314(5) 0.098(2) Uani 1 1 d .
N7 N 0.6350(7) 0.3531(7) -0.0357(6) 0.074(2) Uani 1 1 d .
O9 O 0.6355(9) 0.4540(7) -0.0748(6) 0.134(3) Uani 1 1 d .
O7 O 0.5859(7) 0.2979(7) -0.0642(7) 0.129(3) Uani 1 1 d .
O10 O 0.6446(7) 0.5773(7) 0.0440(7) 0.137(3) Uani 1 1 d .
O11 O 0.2277(6) 0.2254(8) 0.0313(5) 0.131(3) Uani 1 1 d .
Al1 Al 0.07809(16) 0.28763(14) 0.38221(14) 0.0323(5) Uani 1 1 d .
O14 O 0.0818(3) 0.4178(3) 0.2769(3) 0.0336(10) Uani 1 1 d .
O1 O -0.0452(3) 0.2304(3) 0.3591(3) 0.0356(10) Uani 1 1 d .
O2 O 0.1932(3) 0.3396(3) 0.4198(3) 0.0363(11) Uani 1 1 d .
O6 O 0.4716(4) -0.2326(3) 0.3172(3) 0.0430(12) Uani 1 1 d .
O13 O 0.1883(3) 0.2171(3) 0.3067(3) 0.0343(10) Uani 1 1 d .
O4 O -0.2001(4) 0.8633(3) 0.3245(3) 0.0455(12) Uani 1 1 d .
O3 O 0.3523(4) -0.2947(3) 0.4761(4) 0.0455(12) Uani 1 1 d .
N1 N -0.0395(4) 0.3512(4) 0.4802(4) 0.0329(12) Uani 1 1 d .
O5 O -0.1410(4) 0.9029(3) 0.1558(3) 0.0451(12) Uani 1 1 d .
C8 C -0.0492(5) 0.5370(4) 0.3580(5) 0.0308(15) Uani 1 1 d .
C12 C 0.2341(5) 0.1142(5) 0.3301(5) 0.0306(15) Uani 1 1 d .
C15 C -0.0871(5) 0.7282(5) 0.2553(5) 0.0380(16) Uani 1 1 d .
N2 N 0.0540(4) 0.1504(4) 0.5050(4) 0.0327(12) Uani 1 1 d .
C7 C -0.0784(5) 0.4560(5) 0.4558(5) 0.0318(15) Uani 1 1 d .
H7 H -0.1306 0.4794 0.5083 0.038 Uiso 1 1 calc R
C11 C 0.1987(5) 0.0332(5) 0.4280(5) 0.0323(15) Uani 1 1 d .
C28 C 0.2509(5) -0.0748(5) 0.4469(5) 0.0350(15) Uani 1 1 d .
H28 H 0.2266 -0.1291 0.5122 0.042 Uiso 1 1 calc R
C6 C -0.0679(5) 0.0813(5) 0.6854(5) 0.0322(15) Uani 1 1 d .
H6 H -0.0359 0.0073 0.6946 0.039 Uiso 1 1 calc R
C9 C 0.0277(5) 0.5150(5) 0.2720(5) 0.0313(15) Uani 1 1 d .
C16 C -0.1029(5) 0.6441(5) 0.3475(5) 0.0336(15) Uani 1 1 d .
H16 H -0.1518 0.6590 0.4058 0.040 Uiso 1 1 calc R
C29 C 0.3376(5) -0.1036(5) 0.3715(5) 0.0363(16) Uani 1 1 d .
C3 C -0.1630(5) 0.2966(5) 0.6599(5) 0.0351(16) Uani 1 1 d .
H3 H -0.1955 0.3703 0.6514 0.042 Uiso 1 1 calc R
C2 C -0.0799(5) 0.2732(5) 0.5788(5) 0.0301(14) Uani 1 1 d .
N5 N -0.0775(4) 0.2899(4) 0.2749(4) 0.0355(13) Uani 1 1 d .
C31 C 0.3856(5) -0.2213(5) 0.3959(5) 0.0354(15) Uani 1 1 d .
C27 C 0.3233(5) 0.0835(5) 0.2554(5) 0.0361(16) Uani 1 1 d .
H27 H 0.3496 0.1374 0.1901 0.043 Uiso 1 1 calc R
C10 C 0.1098(5) 0.0559(5) 0.5106(5) 0.0316(14) Uani 1 1 d .
H10 H 0.0911 -0.0031 0.5735 0.038 Uiso 1 1 calc R
C1 C -0.0317(5) 0.1649(5) 0.5928(5) 0.0322(15) Uani 1 1 d .
C13 C 0.0443(5) 0.6013(5) 0.1785(5) 0.0364(15) Uani 1 1 d .
H13 H 0.0960 0.5892 0.1198 0.044 Uiso 1 1 calc R
C14 C -0.0132(5) 0.7027(5) 0.1713(5) 0.0396(16) Uani 1 1 d .
H14 H -0.0028 0.7582 0.1067 0.048 Uiso 1 1 calc R
C22 C -0.1826(6) 0.3423(5) 0.2861(5) 0.0414(17) Uani 1 1 d .
H22 H -0.2325 0.3383 0.3510 0.050 Uiso 1 1 calc R
N6 N 0.3048(4) 0.3094(4) 0.3826(4) 0.0375(13) Uani 1 1 d .
C33 C 0.5357(6) -0.3410(5) 0.3192(5) 0.0431(17) Uani 1 1 d .
C17 C -0.1467(6) 0.8376(5) 0.2492(6) 0.0395(16) Uani 1 1 d .
C30 C 0.3727(5) -0.0223(5) 0.2751(5) 0.0364(16) Uani 1 1 d .
H30 H 0.4314 -0.0412 0.2231 0.044 Uiso 1 1 calc R
C5 C -0.1508(6) 0.1057(5) 0.7649(5) 0.0411(17) Uani 1 1 d .
H5 H -0.1753 0.0483 0.8283 0.049 Uiso 1 1 calc R
C37 C 0.3553(6) 0.2307(5) 0.4457(6) 0.0461(18) Uani 1 1 d .
H37 H 0.3140 0.1987 0.5147 0.055 Uiso 1 1 calc R
C25 C -0.0348(7) 0.3557(5) 0.0996(5) 0.0485(18) Uani 1 1 d .
H25 H 0.0170 0.3596 0.0354 0.058 Uiso 1 1 calc R
C4 C -0.1977(5) 0.2131(5) 0.7519(5) 0.0385(16) Uani 1 1 d .
H4 H -0.2540 0.2296 0.8066 0.046 Uiso 1 1 calc R
C23 C -0.2156(6) 0.4016(5) 0.2013(6) 0.0500(19) Uani 1 1 d .
H23 H -0.2902 0.4371 0.2080 0.060 Uiso 1 1 calc R
C26 C -0.0037(6) 0.2963(5) 0.1845(5) 0.0427(17) Uani 1 1 d .
H26 H 0.0702 0.2597 0.1794 0.051 Uiso 1 1 calc R
C18 C -0.1994(5) 1.0159(5) 0.1321(5) 0.0419(17) Uani 1 1 d .
C36 C 0.3597(6) 0.3588(6) 0.2851(6) 0.0473(18) Uani 1 1 d .
H36 H 0.3217 0.4161 0.2433 0.057 Uiso 1 1 calc R
C35 C 0.5933(6) -0.3771(5) 0.4015(6) 0.0467(18) Uani 1 1 d .
H35A H 0.6414 -0.3168 0.3919 0.070 Uiso 1 1 calc R
H35B H 0.6418 -0.4447 0.3990 0.070 Uiso 1 1 calc R
H35C H 0.5341 -0.3934 0.4670 0.070 Uiso 1 1 calc R
C32 C 0.6253(6) -0.3080(5) 0.2160(6) 0.054(2) Uani 1 1 d .
H32A H 0.5860 -0.2765 0.1640 0.081 Uiso 1 1 calc R
H32B H 0.6718 -0.3745 0.2068 0.081 Uiso 1 1 calc R
H32C H 0.6756 -0.2518 0.2109 0.081 Uiso 1 1 calc R
C34 C 0.4556(6) -0.4265(5) 0.3304(6) 0.0485(18) Uani 1 1 d .
H34A H 0.3942 -0.4399 0.3945 0.073 Uiso 1 1 calc R
H34B H 0.4990 -0.4969 0.3290 0.073 Uiso 1 1 calc R
H34C H 0.4213 -0.3984 0.2750 0.073 Uiso 1 1 calc R
C20 C -0.1441(7) 1.0919(6) 0.1604(7) 0.070(2) Uani 1 1 d .
H20A H -0.1689 1.0721 0.2336 0.105 Uiso 1 1 calc R
H20B H -0.1675 1.1700 0.1297 0.105 Uiso 1 1 calc R
H20C H -0.0599 1.0831 0.1361 0.105 Uiso 1 1 calc R
C24 C -0.1427(7) 0.4103(5) 0.1075(6) 0.052(2) Uani 1 1 d .
H24 H -0.1652 0.4526 0.0491 0.062 Uiso 1 1 calc R
C19 C -0.3282(6) 1.0083(5) 0.1837(6) 0.0529(19) Uani 1 1 d .
H19A H -0.3587 0.9502 0.1709 0.079 Uiso 1 1 calc R
H19B H -0.3663 1.0807 0.1575 0.079 Uiso 1 1 calc R
H19C H -0.3430 0.9889 0.2562 0.079 Uiso 1 1 calc R
C21 C -0.1772(7) 1.0498(6) 0.0207(6) 0.067(2) Uani 1 1 d .
H21A H -0.0942 1.0597 -0.0132 0.100 Uiso 1 1 calc R
H21B H -0.2192 1.1205 -0.0030 0.100 Uiso 1 1 calc R
H21C H -0.2036 0.9912 0.0054 0.100 Uiso 1 1 calc R
C40 C 0.4717(7) 0.3254(7) 0.2462(7) 0.065(2) Uani 1 1 d .
H40 H 0.5111 0.3582 0.1768 0.078 Uiso 1 1 calc R
C38 C 0.4674(7) 0.1973(7) 0.4089(8) 0.066(2) Uani 1 1 d .
H38 H 0.5045 0.1418 0.4526 0.079 Uiso 1 1 calc R
C39 C 0.5265(7) 0.2444(8) 0.3084(9) 0.071(3) Uani 1 1 d .
H39 H 0.6040 0.2211 0.2824 0.086 Uiso 1 1 calc R
O12 O 0.4523(7) 0.0982(7) 0.0133(6) 0.135(3) Uani 1 1 d .
H110 H 0.6347 0.5488 0.0021 0.050 Uiso 1 1 d .
H210 H 0.5751 0.5977 0.0728 0.050 Uiso 1 1 d .
H112 H 0.5042 0.1520 -0.0165 0.050 Uiso 1 1 d .
H212 H 0.4135 0.1141 -0.0298 0.050 Uiso 1 1 d .
H111 H 0.1739 0.2243 0.0039 0.050 Uiso 1 1 d .
H211 H 0.1938 0.1943 0.0953 0.050 Uiso 1 1 d .

loop_
_atom_site_aniso_label
_atom_site_aniso_U_11
_atom_site_aniso_U_22
_atom_site_aniso_U_33
_atom_site_aniso_U_23
_atom_site_aniso_U_13
_atom_site_aniso_U_12
O8 0.127(6) 0.081(4) 0.079(5) -0.018(4) -0.047(5) 0.029(4)
N7 0.074(5) 0.062(5) 0.073(6) -0.024(5) -0.012(4) 0.021(4)
O9 0.205(9) 0.083(5) 0.094(6) -0.013(4) -0.051(6) 0.027(5)
O7 0.096(6) 0.162(7) 0.171(9) -0.113(7) -0.031(5) -0.002(5)
O10 0.130(6) 0.161(7) 0.183(8) -0.118(7) -0.092(6) 0.070(6)
O11 0.097(6) 0.210(8) 0.065(5) -0.039(5) -0.013(4) 0.018(6)
Al1 0.0364(11) 0.0268(9) 0.0311(11) -0.0092(8) -0.0078(9) 0.0006(8)
O14 0.037(2) 0.026(2) 0.035(3) -0.0106(19) -0.008(2) -0.0007(19)
O1 0.042(3) 0.032(2) 0.031(3) -0.006(2) -0.012(2) -0.0029(19)
O2 0.032(3) 0.038(2) 0.042(3) -0.020(2) -0.007(2) -0.0004(19)
O6 0.042(3) 0.032(2) 0.049(3) -0.013(2) -0.010(2) 0.006(2)
O13 0.036(3) 0.029(2) 0.036(3) -0.0114(19) -0.009(2) 0.0031(19)
O4 0.060(3) 0.034(2) 0.040(3) -0.010(2) -0.019(2) 0.008(2)
O3 0.051(3) 0.031(2) 0.046(3) -0.011(2) -0.009(2) 0.008(2)
N1 0.035(3) 0.029(3) 0.035(3) -0.011(2) -0.009(2) -0.002(2)
O5 0.045(3) 0.031(2) 0.046(3) -0.001(2) -0.012(2) 0.006(2)
C8 0.035(4) 0.025(3) 0.033(4) -0.006(3) -0.015(3) -0.003(3)
C12 0.030(4) 0.031(3) 0.035(4) -0.013(3) -0.014(3) 0.000(3)
C15 0.037(4) 0.033(4) 0.043(4) -0.014(3) -0.011(3) 0.003(3)
N2 0.034(3) 0.035(3) 0.031(3) -0.013(2) -0.012(3) 0.001(2)
C7 0.029(4) 0.031(4) 0.037(4) -0.014(3) -0.010(3) 0.001(3)
C11 0.033(4) 0.030(3) 0.031(4) -0.008(3) -0.008(3) -0.003(3)
C28 0.040(4) 0.025(3) 0.041(4) -0.010(3) -0.014(3) -0.001(3)
C6 0.042(4) 0.027(3) 0.030(4) -0.008(3) -0.014(3) -0.002(3)
C9 0.031(4) 0.029(3) 0.037(4) -0.015(3) -0.012(3) 0.002(3)
C16 0.031(4) 0.034(3) 0.036(4) -0.014(3) -0.007(3) 0.000(3)
C29 0.034(4) 0.034(4) 0.048(5) -0.022(3) -0.015(3) 0.005(3)
C3 0.036(4) 0.031(3) 0.041(4) -0.015(3) -0.014(3) 0.000(3)
C2 0.029(3) 0.029(3) 0.028(4) -0.007(3) -0.005(3) -0.003(3)
N5 0.041(3) 0.032(3) 0.035(4) -0.011(3) -0.012(3) -0.002(2)
C31 0.037(4) 0.038(4) 0.031(4) -0.014(3) -0.007(3) 0.001(3)
C27 0.036(4) 0.032(3) 0.037(4) -0.013(3) -0.006(3) 0.000(3)
C10 0.032(4) 0.030(3) 0.029(4) -0.007(3) -0.009(3) 0.001(3)
C1 0.037(4) 0.032(3) 0.028(4) -0.011(3) -0.011(3) 0.001(3)
C13 0.042(4) 0.032(3) 0.029(4) -0.009(3) -0.006(3) 0.003(3)
C14 0.044(4) 0.028(3) 0.043(4) -0.001(3) -0.020(4) -0.002(3)
C22 0.046(4) 0.035(3) 0.044(5) -0.014(3) -0.015(4) 0.002(3)
N6 0.033(3) 0.036(3) 0.043(4) -0.020(3) -0.001(3) -0.007(3)
C33 0.044(4) 0.027(3) 0.061(5) -0.022(3) -0.016(4) 0.012(3)
C17 0.047(4) 0.030(4) 0.046(5) -0.010(4) -0.022(4) 0.000(3)
C30 0.035(4) 0.038(4) 0.038(4) -0.018(3) -0.011(3) 0.005(3)
C5 0.046(4) 0.041(4) 0.034(4) -0.012(3) -0.008(3) -0.005(3)
C37 0.042(4) 0.042(4) 0.060(5) -0.020(4) -0.022(4) 0.005(3)
C25 0.068(5) 0.050(4) 0.034(4) -0.017(4) -0.017(4) -0.005(4)
C4 0.037(4) 0.037(4) 0.037(4) -0.013(3) -0.007(3) 0.002(3)
C23 0.052(5) 0.038(4) 0.071(6) -0.018(4) -0.034(5) 0.003(3)
C26 0.049(4) 0.042(4) 0.043(5) -0.018(4) -0.017(4) -0.001(3)
C18 0.037(4) 0.025(3) 0.051(5) -0.004(3) -0.009(3) 0.004(3)
C36 0.038(4) 0.048(4) 0.060(5) -0.027(4) -0.005(4) -0.009(3)
C35 0.037(4) 0.041(4) 0.066(5) -0.021(4) -0.019(4) 0.004(3)
C32 0.053(5) 0.042(4) 0.061(5) -0.023(4) -0.006(4) 0.007(3)
C34 0.045(4) 0.044(4) 0.062(5) -0.025(4) -0.020(4) 0.009(3)
C20 0.070(6) 0.038(4) 0.101(7) -0.015(4) -0.038(5) 0.006(4)
C24 0.072(6) 0.036(4) 0.051(5) -0.007(4) -0.028(5) -0.010(4)
C19 0.054(5) 0.041(4) 0.057(5) -0.012(4) -0.016(4) 0.008(3)
C21 0.077(6) 0.046(4) 0.052(5) -0.004(4) -0.009(4) 0.021(4)
C40 0.055(5) 0.076(6) 0.072(6) -0.042(5) -0.002(5) -0.017(5)
C38 0.049(5) 0.072(5) 0.100(8) -0.051(6) -0.032(5) 0.015(4)
C39 0.040(5) 0.082(6) 0.115(9) -0.069(6) -0.013(6) 0.001(5)
O12 0.146(7) 0.130(6) 0.105(6) -0.023(5) -0.036(5) 0.024(5)

loop_
_atom_type_symbol
_atom_type_description
_atom_type_scat_dispersion_real
_atom_type_scat_dispersion_imag
_atom_type_scat_source
C C 0.0033 0.0016 'International Tables Vol C Tables 4.2.6.8 and 6.1.1.4'
H H 0.0000 0.0000 'International Tables Vol C Tables 4.2.6.8 and 6.1.1.4'
Al Al 0.0645 0.0514 'International Tables Vol C Tables 4.2.6.8 and 6.1.1.4'
O O 0.0106 0.0060 'International Tables Vol C Tables 4.2.6.8 and 6.1.1.4'
N N 0.0061 0.0033 'International Tables Vol C Tables 4.2.6.8 and 6.1.1.4'

loop_
_geom_angle_atom_site_label_1
_geom_angle_atom_site_label_2
_geom_angle_atom_site_label_3
_geom_angle
O9 N7 O8 119.5(9)
O9 N7 O7 118.4(10)
O8 N7 O7 122.1(9)
O13 Al1 O14 93.79(19)
O13 Al1 O1 91.89(18)
O14 Al1 O1 92.13(19)
O13 Al1 O2 91.83(18)
O14 Al1 O2 92.04(19)
O1 Al1 O2 174.2(2)
O13 Al1 N2 92.46(19)
O14 Al1 N2 173.0(2)
O1 Al1 N2 84.52(19)
O2 Al1 N2 90.9(2)
O13 Al1 N1 173.0(2)
O14 Al1 N1 92.83(19)
O1 Al1 N1 90.01(19)
O2 Al1 N1 85.78(19)
N2 Al1 N1 81.0(2)
C9 O14 Al1 131.6(4)
N5 O1 Al1 118.3(3)
N6 O2 Al1 116.8(3)
C31 O6 C33 122.4(5)
C12 O13 Al1 131.4(4)
C7 N1 C2 122.0(5)
C7 N1 Al1 123.4(4)
C2 N1 Al1 114.6(3)
C17 O5 C18 122.4(5)
C16 C8 C7 116.8(5)
C16 C8 C9 119.4(6)
C7 C8 C9 123.8(5)
O13 C12 C27 118.9(6)
O13 C12 C11 122.9(5)
C27 C12 C11 118.3(5)
C16 C15 C14 116.8(5)
C16 C15 C17 119.6(6)
C14 C15 C17 123.5(6)
C10 N2 C1 120.2(5)
C10 N2 Al1 125.5(4)
C1 N2 Al1 114.3(4)
N1 C7 C8 125.7(6)
C28 C11 C12 119.6(5)
C28 C11 C10 117.4(6)
C12 C11 C10 123.0(5)
C29 C28 C11 121.0(6)
C1 C6 C5 120.1(5)
O14 C9 C13 119.6(5)
O14 C9 C8 122.5(6)
C13 C9 C8 117.9(5)
C15 C16 C8 122.3(6)
C28 C29 C30 118.9(5)
C28 C29 C31 118.1(6)
C30 C29 C31 123.0(5)
C4 C3 C2 120.4(5)
C1 C2 C3 119.2(6)
C1 C2 N1 115.3(5)
C3 C2 N1 125.5(5)
C26 N5 C22 122.3(6)
C26 N5 O1 119.3(5)
C22 N5 O1 118.3(5)
O3 C31 O6 125.3(5)
O3 C31 C29 124.5(6)
O6 C31 C29 110.2(6)
C30 C27 C12 121.3(6)
N2 C10 C11 124.7(6)
C6 C1 C2 120.0(6)
C6 C1 N2 125.3(5)
C2 C1 N2 114.6(5)
C14 C13 C9 120.6(6)
C13 C14 C15 122.8(6)
N5 C22 C23 118.4(6)
C36 N6 C37 123.0(6)
C36 N6 O2 119.0(5)
C37 N6 O2 118.1(6)
O6 C33 C34 109.9(5)
O6 C33 C35 109.1(5)
C34 C33 C35 113.3(6)
O6 C33 C32 101.6(5)
C34 C33 C32 111.4(6)
C35 C33 C32 110.8(6)
O4 C17 O5 124.2(5)
O4 C17 C15 122.7(6)
O5 C17 C15 113.1(6)
C27 C30 C29 121.0(6)
C4 C5 C6 120.2(6)
N6 C37 C38 118.9(8)
C26 C25 C24 119.7(7)
C3 C4 C5 120.1(6)
C24 C23 C22 121.0(7)
N5 C26 C25 120.0(6)
O5 C18 C21 101.9(5)
O5 C18 C20 109.0(5)
C21 C18 C20 112.7(6)
O5 C18 C19 111.1(5)
C21 C18 C19 109.4(6)
C20 C18 C19 112.3(6)
N6 C36 C40 119.1(7)
C23 C24 C25 118.5(7)
C36 C40 C39 119.7(8)
C37 C38 C39 120.1(8)
C40 C39 C38 119.2(8)

loop_
_geom_bond_atom_site_label_1
_geom_bond_atom_site_label_2
_geom_bond_distance
O8 N7 1.220(9)
N7 O9 1.208(9)
N7 O7 1.246(9)
Al1 O13 1.816(4)
Al1 O14 1.824(4)
Al1 O1 1.945(4)
Al1 O2 1.953(4)
Al1 N2 2.000(5)
Al1 N1 2.007(5)
O14 C9 1.310(6)
O1 N5 1.365(6)
O2 N6 1.354(6)
O6 C31 1.335(7)
O6 C33 1.485(7)
O13 C12 1.322(6)
O4 C17 1.236(7)
O3 C31 1.210(7)
N1 C7 1.315(7)
N1 C2 1.420(7)
O5 C17 1.327(8)
O5 C18 1.491(7)
C8 C16 1.408(8)
C8 C7 1.416(8)
C8 C9 1.420(8)
C12 C27 1.412(8)
C12 C11 1.422(8)
C15 C16 1.381(8)
C15 C14 1.404(9)
C15 C17 1.467(8)
N2 C10 1.288(7)
N2 C1 1.443(8)
C11 C28 1.405(8)
C11 C10 1.444(8)
C28 C29 1.394(8)
C6 C1 1.386(8)
C6 C5 1.389(8)
C9 C13 1.406(8)
C29 C30 1.408(9)
C29 C31 1.493(8)
C3 C4 1.378(8)
C3 C2 1.401(8)
C2 C1 1.394(8)
N5 C26 1.339(8)
N5 C22 1.351(8)
C27 C30 1.369(8)
C13 C14 1.368(8)
C22 C23 1.378(9)
N6 C36 1.339(8)
N6 C37 1.341(8)
C33 C34 1.505(9)
C33 C35 1.512(9)
C33 C32 1.523(10)
C5 C4 1.380(8)
C37 C38 1.371(10)
C25 C26 1.367(9)
C25 C24 1.392(10)
C23 C24 1.370(10)
C18 C21 1.502(10)
C18 C20 1.503(10)
C18 C19 1.513(9)
C36 C40 1.376(10)
C40 C39 1.377(12)
C38 C39 1.380(12)

loop_
_geom_torsion_atom_site_label_1
_geom_torsion_atom_site_label_2
_geom_torsion_atom_site_label_3
_geom_torsion_atom_site_label_4
_geom_torsion
O13 Al1 O14 C9 -176.5(5)
O1 Al1 O14 C9 91.4(5)
O2 Al1 O14 C9 -84.6(5)
N2 Al1 O14 C9 30.1(19)
N1 Al1 O14 C9 1.3(5)
O13 Al1 O1 N5 -86.5(4)
O14 Al1 O1 N5 7.3(4)
O2 Al1 O1 N5 143.5(17)
N2 Al1 O1 N5 -178.8(4)
N1 Al1 O1 N5 100.2(4)
O13 Al1 O2 N6 -0.4(4)
O14 Al1 O2 N6 -94.2(4)
O1 Al1 O2 N6 129.6(17)
N2 Al1 O2 N6 92.1(4)
N1 Al1 O2 N6 173.1(4)
O14 Al1 O13 C12 -178.9(5)
O1 Al1 O13 C12 -86.6(5)
O2 Al1 O13 C12 89.0(5)
N2 Al1 O13 C12 -2.0(5)
N1 Al1 O13 C12 19(2)
O13 Al1 N1 C7 158.3(16)
O14 Al1 N1 C7 -3.7(5)
O1 Al1 N1 C7 -95.8(5)
O2 Al1 N1 C7 88.2(5)
N2 Al1 N1 C7 179.8(5)
O13 Al1 N1 C2 -22.8(19)
O14 Al1 N1 C2 175.3(4)
O1 Al1 N1 C2 83.1(4)
O2 Al1 N1 C2 -92.9(4)
N2 Al1 N1 C2 -1.3(4)
Al1 O13 C12 C27 -177.4(4)
Al1 O13 C12 C11 1.7(8)
O13 Al1 N2 C10 1.5(5)
O14 Al1 N2 C10 154.9(15)
O1 Al1 N2 C10 93.2(5)
O2 Al1 N2 C10 -90.4(5)
N1 Al1 N2 C10 -176.0(5)
O13 Al1 N2 C1 179.6(4)
O14 Al1 N2 C1 -27.0(19)
O1 Al1 N2 C1 -88.7(4)
O2 Al1 N2 C1 87.7(4)
N1 Al1 N2 C1 2.2(4)
C2 N1 C7 C8 -175.2(5)
Al1 N1 C7 C8 3.6(8)
C16 C8 C7 N1 178.4(6)
C9 C8 C7 N1 -0.2(9)
O13 C12 C11 C28 179.4(5)
C27 C12 C11 C28 -1.5(8)
O13 C12 C11 C10 -0.1(9)
C27 C12 C11 C10 179.0(5)
C12 C11 C28 C29 0.6(9)
C10 C11 C28 C29 -179.8(5)
Al1 O14 C9 C13 -177.9(4)
Al1 O14 C9 C8 1.4(8)
C16 C8 C9 O14 178.9(5)
C7 C8 C9 O14 -2.6(9)
C16 C8 C9 C13 -1.9(8)
C7 C8 C9 C13 176.7(5)
C14 C15 C16 C8 -0.7(9)
C17 C15 C16 C8 179.2(6)
C7 C8 C16 C15 -176.0(6)
C9 C8 C16 C15 2.6(9)
C11 C28 C29 C30 0.0(9)
C11 C28 C29 C31 -177.5(5)
C4 C3 C2 C1 -0.8(9)
C4 C3 C2 N1 178.3(5)
C7 N1 C2 C1 179.2(5)
Al1 N1 C2 C1 0.2(6)
C7 N1 C2 C3 -0.1(9)
Al1 N1 C2 C3 -179.0(5)
Al1 O1 N5 C26 67.6(5)
Al1 O1 N5 C22 -111.0(5)
C33 O6 C31 O3 1.6(9)
C33 O6 C31 C29 -179.7(5)
C28 C29 C31 O3 2.1(9)
C30 C29 C31 O3 -175.3(6)
C28 C29 C31 O6 -176.7(5)
C30 C29 C31 O6 5.9(8)
O13 C12 C27 C30 -179.1(5)
C11 C12 C27 C30 1.8(9)
C1 N2 C10 C11 -178.7(5)
Al1 N2 C10 C11 -0.7(8)
C28 C11 C10 N2 -179.8(6)
C12 C11 C10 N2 -0.3(9)
C5 C6 C1 C2 -1.0(9)
C5 C6 C1 N2 179.5(5)
C3 C2 C1 C6 1.4(9)
N1 C2 C1 C6 -177.9(5)
C3 C2 C1 N2 -179.1(5)
N1 C2 C1 N2 1.6(7)
C10 N2 C1 C6 -5.0(9)
Al1 N2 C1 C6 176.8(5)
C10 N2 C1 C2 175.5(5)
Al1 N2 C1 C2 -2.7(6)
O14 C9 C13 C14 178.6(6)
C8 C9 C13 C14 -0.7(9)
C9 C13 C14 C15 2.7(10)
C16 C15 C14 C13 -2.0(9)
C17 C15 C14 C13 178.1(6)
C26 N5 C22 C23 1.9(8)
O1 N5 C22 C23 -179.5(5)
Al1 O2 N6 C36 72.9(6)
Al1 O2 N6 C37 -107.0(5)
C31 O6 C33 C34 64.3(7)
C31 O6 C33 C35 -60.5(7)
C31 O6 C33 C32 -177.6(5)
C18 O5 C17 O4 0.2(9)
C18 O5 C17 C15 177.5(5)
C16 C15 C17 O4 9.1(10)
C14 C15 C17 O4 -171.0(6)
C16 C15 C17 O5 -168.3(6)
C14 C15 C17 O5 11.6(9)
C12 C27 C30 C29 -1.3(9)
C28 C29 C30 C27 0.3(9)
C31 C29 C30 C27 177.7(6)
C1 C6 C5 C4 0.1(9)
C36 N6 C37 C38 -1.3(9)
O2 N6 C37 C38 178.6(5)
C2 C3 C4 C5 0.0(9)
C6 C5 C4 C3 0.4(9)
N5 C22 C23 C24 -1.9(9)
C22 N5 C26 C25 -1.4(9)
O1 N5 C26 C25 -179.9(5)
C24 C25 C26 N5 0.8(9)
C17 O5 C18 C21 -174.9(6)
C17 O5 C18 C20 65.8(8)
C17 O5 C18 C19 -58.4(8)
C37 N6 C36 C40 2.2(9)
O2 N6 C36 C40 -177.7(5)
C22 C23 C24 C25 1.3(9)
C26 C25 C24 C23 -0.8(9)
N6 C36 C40 C39 -1.7(10)
N6 C37 C38 C39 -0.1(10)
C36 C40 C39 C38 0.4(11)
C37 C38 C39 C40 0.5(11)
